data_7055330
loop_
_publ_author_name
'Zhu, Qian-Jiang'
'Zhao, Wen-Xuan'
'Wang, Chuan-Zeng'
'Zhang, Ying'
'Zhang, Yun-Qian'
'Xue, Sai-Feng'
'Tao, Zhu'
'Clegg, Jack Kay'
'Lindoy, Lenard F.'
'Wei, Gang'

_publ_section_title
;
 Adducts of Aqua Complexes of Ln3+ with
 hexanohydroxyhexanomethylcucurbit[6]uril: Potential Application in the
 Isolation of Heavy Lanthanides
;
_journal_name_full 'New J. Chem.'
_journal_paper_doi 10.1039/C5NJ00964B
_journal_year 2016
_chemical_formula_sum 'C42 H115 N24 O53 Tb'
_chemical_formula_weight 1963.49
_space_group_crystal_system monoclinic
_space_group_IT_number 12
_space_group_name_Hall '-C 2y'
_space_group_name_H-M_alt 'C 1 2/m 1'
_symmetry_space_group_name_Hall '-C 2y'
_symmetry_space_group_name_H-M 'C 1 2/m 1'
_atom_sites_solution_hydrogens geom
_audit_creation_method SHELXL-2014/6
_audit_update_record
;
2015-10-08 deposited with the CCDC.
2016-01-19 downloaded from the CCDC.
;
_cell_angle_alpha 90
_cell_angle_beta 119.976(3)
_cell_angle_gamma 90
_cell_formula_units_Z 2
_cell_length_a 21.629(2)
_cell_length_b 12.2839(12)
_cell_length_c 16.3898(17)
_cell_measurement_temperature 223(2)
_cell_volume 3772.1(7)
_computing_cell_refinement 'Bruker SMART'
_computing_data_collection 'Bruker SMART'
_computing_data_reduction 'Bruker SAINT'
_computing_molecular_graphics 'Bruker SHELXTL'
_computing_publication_material 'Bruker SHELXTL'
_computing_structure_refinement 'SHELXL-2014/6 (Sheldrick, 2014)'
_computing_structure_solution 'SHELXL-2014/6 (Sheldrick, 2014)'
_diffrn_ambient_temperature 223(2)
_diffrn_measured_fraction_theta_full 0.985
_diffrn_measured_fraction_theta_max 0.989
_diffrn_measurement_device_type 'CCD area detector'
_diffrn_measurement_method 'phi and omega scans'
_diffrn_radiation_type MoK\a
_diffrn_radiation_wavelength 0.71073
_diffrn_reflns_av_R_equivalents 0.0596
_diffrn_reflns_av_unetI/netI 0.0497
_diffrn_reflns_laue_measured_fraction_full 0.985
_diffrn_reflns_laue_measured_fraction_max 0.989
_diffrn_reflns_limit_h_max 25
_diffrn_reflns_limit_h_min -24
_diffrn_reflns_limit_k_max 14
_diffrn_reflns_limit_k_min -14
_diffrn_reflns_limit_l_max 18
_diffrn_reflns_limit_l_min -19
_diffrn_reflns_number 16198
_diffrn_reflns_point_group_measured_fraction_full 0.985
_diffrn_reflns_point_group_measured_fraction_max 0.989
_diffrn_reflns_theta_full 25.242
_diffrn_reflns_theta_max 25.199
_diffrn_reflns_theta_min 1.434
_diffrn_source 'fine-focus sealed tube'
_exptl_absorpt_coefficient_mu 1.068
_exptl_absorpt_correction_T_max 0.843
_exptl_absorpt_correction_T_min 0.784
_exptl_absorpt_correction_type multi-scan
_exptl_absorpt_process_details sadabs
_exptl_crystal_colour colourless
_exptl_crystal_density_diffrn 1.729
_exptl_crystal_density_method 'not measured'
_exptl_crystal_description block
_exptl_crystal_F_000 2048
_exptl_crystal_size_max 0.230
_exptl_crystal_size_mid 0.190
_exptl_crystal_size_min 0.160
_platon_squeeze_details
;
;
_refine_diff_density_max 2.795
_refine_diff_density_min -1.999
_refine_diff_density_rms 0.169
_refine_ls_extinction_method none
_refine_ls_goodness_of_fit_ref 1.107
_refine_ls_hydrogen_treatment constr
_refine_ls_matrix_type full
_refine_ls_number_parameters 240
_refine_ls_number_reflns 3533
_refine_ls_number_restraints 9
_refine_ls_restrained_S_all 1.106
_refine_ls_R_factor_all 0.0915
_refine_ls_R_factor_gt 0.0848
_refine_ls_shift/su_max 0.030
_refine_ls_shift/su_mean 0.001
_refine_ls_structure_factor_coef Fsqd
_refine_ls_weighting_details 'w=1/[\s^2^(Fo^2^)+(0.1351P)^2^+39.7782P] where P=(Fo^2^+2Fc^2^)/3'
_refine_ls_weighting_scheme calc
_refine_ls_wR_factor_gt 0.2266
_refine_ls_wR_factor_ref 0.2366
_reflns_Friedel_coverage 0.000
_reflns_number_gt 3224
_reflns_number_total 3533
_reflns_threshold_expression 'I > 2\s(I)'
_cod_data_source_file c5nj00964b2.cif
_cod_data_source_block Tb
_cod_database_code 7055330
_shelx_space_group_comment
;
The symmetry employed for this shelxl refinement is uniquely defined
by the following loop, which should always be used as a source of
symmetry information in preference to the above space-group names.
They are only intended as comments.
;
_shelx_estimated_absorpt_t_min 0.791
_shelx_estimated_absorpt_t_max 0.848
_shelxl_version_number 2014/6

loop_
_space_group_symop_operation_xyz
'x, y, z'
'-x, y, -z'
'x+1/2, y+1/2, z'
'-x+1/2, y+1/2, -z'
'-x, -y, -z'
'x, -y, z'
'-x+1/2, -y+1/2, -z'
'x+1/2, -y+1/2, z'

loop_
_atom_site_label
_atom_site_type_symbol
_atom_site_fract_x
_atom_site_fract_y
_atom_site_fract_z
_atom_site_U_iso_or_equiv
_atom_site_adp_type
_atom_site_occupancy
_atom_site_site_symmetry_order
_atom_site_calc_flag
_atom_site_refinement_flags_posn
_atom_site_refinement_flags_adp
_atom_site_refinement_flags_occupancy
O1W O -0.0810(7) 0.6520(11) 0.4628(13) 0.075(4) Uani 0.5 1 d . . P
O2W O -0.0175(14) 0.5705(13) 0.3556(12) 0.121(9) Uani 0.5 1 d . . P
O3W O -0.1085(9) 0.5695(11) 0.3865(17) 0.146(11) Uani 0.5 1 d . . P
O4W O 0.0371(11) 0.3571(14) 0.4412(14) 0.093(5) Uani 0.5 1 d . . P
Tb1 Tb 0.0000 0.5000 0.5000 0.0414(3) Uani 1 4 d S T P
C1 C 0.1971(6) 0.1555(7) 0.5229(9) 0.069(3) Uani 1 1 d . . .
C2 C 0.2664(6) 0.0000 0.5868(8) 0.0431(17) Uani 1 2 d S T P
C3 C 0.2439(6) 0.0000 0.4908(8) 0.0431(17) Uani 1 2 d DS T P
C4 C 0.1531(5) 0.1401(7) 0.3550(7) 0.059(2) Uani 1 1 d . . .
H4A H 0.1821 0.1219 0.3262 0.071 Uiso 1 1 calc R U .
H4B H 0.1509 0.2196 0.3575 0.071 Uiso 1 1 calc R U .
C5 C 0.0206(7) 0.1543(7) 0.2716(8) 0.070(3) Uani 1 1 d . . .
C6 C 0.0676(8) 0.0000 0.2409(9) 0.055(3) Uani 1 2 d DS T P
C7 C -0.0149(9) 0.0000 0.1809(9) 0.058(3) Uani 1 2 d S T P
C8 C -0.1063(5) 0.1430(8) 0.1666(8) 0.069(3) Uani 1 1 d . . .
H8A H -0.1287 0.1312 0.0985 0.082 Uiso 1 1 calc R U .
H8B H -0.1024 0.2218 0.1774 0.082 Uiso 1 1 calc R U .
C9 C -0.1718(5) 0.1548(7) 0.2540(7) 0.060(2) Uani 1 1 d . . .
C10 C -0.1933(7) 0.0000 0.1597(9) 0.055(3) Uani 1 2 d S T P
C11 C -0.2433(5) 0.0000 0.2001(8) 0.052(3) Uani 1 2 d DS T P
C12 C 0.2602(6) 0.1420(8) 0.6972(8) 0.074(3) Uani 1 1 d . . .
H12A H 0.3113 0.1280 0.7385 0.088 Uiso 1 1 calc R U .
H12B H 0.2534 0.2211 0.6921 0.088 Uiso 1 1 calc R U .
C13 C 0.3480(9) 0.0000 0.6357(14) 0.109(8) Uani 1 2 d S T P
H13A H 0.3678 0.0000 0.7034 0.163 Uiso 1 2 calc R U P
H13B H 0.3639 -0.0645 0.6173 0.163 Uiso 0.5 1 calc R U P
H13C H 0.3639 0.0645 0.6173 0.163 Uiso 0.5 1 calc R U P
C14 C -0.0411(13) 0.0000 0.0759(12) 0.109(7) Uani 1 2 d S T P
H14A H -0.0256 0.0663 0.0592 0.164 Uiso 0.5 1 calc R U P
H14B H -0.0216 -0.0625 0.0603 0.164 Uiso 0.5 1 calc R U P
H14C H -0.0928 -0.0037 0.0412 0.164 Uiso 0.5 1 calc R U P
C15 C -0.2239(15) 0.0000 0.0619(15) 0.146(11) Uani 1 2 d S T P
H15A H -0.2510 0.0665 0.0364 0.220 Uiso 0.5 1 calc R U P
H15B H -0.1866 -0.0043 0.0456 0.220 Uiso 0.5 1 calc R U P
H15C H -0.2555 -0.0622 0.0357 0.220 Uiso 0.5 1 calc R U P
N1 N 0.2387(4) 0.0985(6) 0.6040(6) 0.060(2) Uani 1 1 d . . .
N2 N 0.1869(4) 0.0991(6) 0.4473(6) 0.062(2) Uani 1 1 d . . .
N3 N 0.0823(4) 0.0990(6) 0.2962(6) 0.0566(18) Uani 1 1 d . . .
N4 N -0.0368(5) 0.0987(6) 0.2102(6) 0.0595(19) Uani 1 1 d . . .
N5 N -0.1528(4) 0.0993(6) 0.1981(6) 0.0585(19) Uani 1 1 d . . .
N6 N -0.2225(4) 0.0982(6) 0.2599(5) 0.0556(18) Uani 1 1 d . . .
O1 O 0.1715(6) 0.2486(5) 0.5166(7) 0.096(3) Uani 1 1 d . . .
O2 O 0.0193(6) 0.2454(6) 0.3043(9) 0.117(4) Uani 1 1 d . . .
O3 O -0.1478(5) 0.2423(6) 0.2903(6) 0.081(2) Uani 1 1 d . . .
O4 O 0.2799(12) 0.0000 0.4363(16) 0.172 Uani 1 2 d DS TU P
H4 H 0.3057 -0.0548 0.4497 0.258 Uiso 0.5 1 calc R U P
O5 O 0.0962(13) 0.0000 0.1792(17) 0.179(10) Uani 1 2 d DS T P
H5 H 0.0858 -0.0581 0.1494 0.268 Uiso 0.5 1 calc R U P
O6 O -0.3195(5) 0.0000 0.1338(13) 0.157(8) Uani 1 2 d DS T P
H6 H -0.3264 0.0000 0.0793 0.235 Uiso 1 2 calc R U P

loop_
_atom_site_aniso_label
_atom_site_aniso_U_11
_atom_site_aniso_U_22
_atom_site_aniso_U_33
_atom_site_aniso_U_23
_atom_site_aniso_U_13
_atom_site_aniso_U_12
O1W 0.055(7) 0.039(7) 0.127(13) 0.011(8) 0.042(8) 0.013(6)
O2W 0.27(3) 0.051(9) 0.075(10) -0.016(8) 0.111(15) -0.035(13)
O3W 0.073(10) 0.029(7) 0.19(2) -0.014(10) -0.041(12) 0.018(7)
O4W 0.117(13) 0.074(11) 0.103(13) -0.015(9) 0.067(12) 0.018(10)
Tb1 0.0506(5) 0.0196(4) 0.0633(6) 0.000 0.0355(4) 0.000
C1 0.089(7) 0.032(4) 0.113(8) -0.013(5) 0.071(7) -0.019(5)
C2 0.065(5) 0.015(3) 0.062(4) 0.000 0.042(4) 0.000
C3 0.065(5) 0.015(3) 0.062(4) 0.000 0.042(4) 0.000
C4 0.075(6) 0.033(4) 0.094(7) -0.001(4) 0.060(6) -0.009(4)
C5 0.106(8) 0.032(4) 0.096(7) -0.005(5) 0.069(7) -0.005(5)
C6 0.086(9) 0.037(6) 0.068(8) 0.000 0.059(7) 0.000
C7 0.109(11) 0.038(6) 0.047(7) 0.000 0.054(7) 0.000
C8 0.071(6) 0.041(5) 0.098(8) 0.019(5) 0.046(6) 0.004(4)
C9 0.066(5) 0.032(4) 0.069(6) 0.009(4) 0.025(5) 0.011(4)
C10 0.052(7) 0.045(7) 0.050(7) 0.000 0.012(6) 0.000
C11 0.044(6) 0.042(6) 0.045(6) 0.000 0.004(5) 0.000
C12 0.082(7) 0.042(5) 0.091(7) -0.007(5) 0.040(6) -0.015(5)
C13 0.054(9) 0.18(2) 0.089(13) 0.000 0.036(9) 0.000
C14 0.130(17) 0.133(19) 0.055(10) 0.000 0.039(11) 0.000
C15 0.15(2) 0.19(3) 0.066(13) 0.000 0.031(14) 0.000
N1 0.074(5) 0.028(4) 0.095(6) 0.006(4) 0.054(5) 0.007(3)
N2 0.075(5) 0.035(4) 0.093(6) 0.004(4) 0.056(5) 0.001(3)
N3 0.074(5) 0.033(4) 0.075(5) -0.003(3) 0.046(4) 0.003(3)
N4 0.081(5) 0.029(4) 0.080(5) 0.008(3) 0.048(4) 0.004(3)
N5 0.075(5) 0.029(4) 0.074(5) -0.004(3) 0.039(4) -0.001(3)
N6 0.058(4) 0.036(4) 0.061(4) 0.002(3) 0.021(4) 0.009(3)
O1 0.143(8) 0.024(3) 0.141(8) -0.002(4) 0.086(7) 0.008(4)
O2 0.128(7) 0.037(4) 0.215(11) -0.057(6) 0.107(8) -0.017(4)
O3 0.103(6) 0.037(4) 0.098(6) -0.014(3) 0.047(5) -0.014(4)
O4 0.217 0.132 0.261 0.000 0.190 0.000
O5 0.21(2) 0.135(16) 0.29(3) 0.000 0.20(2) 0.000
O6 0.081(10) 0.20(2) 0.160(16) 0.000 0.037(10) 0.000

loop_
_atom_type_symbol
_atom_type_description
_atom_type_scat_dispersion_real
_atom_type_scat_dispersion_imag
_atom_type_scat_source
C C 0.0033 0.0016 'International Tables Vol C Tables 4.2.6.8 and 6.1.1.4'
H H 0.0000 0.0000 'International Tables Vol C Tables 4.2.6.8 and 6.1.1.4'
N N 0.0061 0.0033 'International Tables Vol C Tables 4.2.6.8 and 6.1.1.4'
O O 0.0106 0.0060 'International Tables Vol C Tables 4.2.6.8 and 6.1.1.4'
Tb Tb -0.1723 4.1537 'International Tables Vol C Tables 4.2.6.8 and 6.1.1.4'

loop_
_geom_angle_atom_site_label_1
_geom_angle_atom_site_label_2
_geom_angle_atom_site_label_3
_geom_angle
_geom_angle_site_symmetry_1
_geom_angle_site_symmetry_3
O4W O1W O3W 131.7(14) 5_566 .
O4W O1W Tb1 69.6(8) 5_566 .
O3W O1W Tb1 67.7(7) . .
O4W O2W O2W 124.2(10) 6_565 6_565
O4W O2W Tb1 69.1(8) 6_565 .
O2W O2W Tb1 68.5(4) 6_565 .
O1W O3W O3W 133.0(10) . 6_565
O1W O3W Tb1 75.8(8) . .
O3W O3W Tb1 68.3(4) 6_565 .
O1W O4W O2W 147.4(14) 5_566 6_565
O1W O4W Tb1 76.8(9) 5_566 .
O2W O4W Tb1 71.6(8) 6_565 .
O3W Tb1 O3W 180.0 6_565 2_556
O3W Tb1 O3W 136.6(7) 6_565 5_566
O3W Tb1 O3W 43.4(7) 2_556 5_566
O3W Tb1 O3W 43.4(7) 6_565 .
O3W Tb1 O3W 136.6(7) 2_556 .
O3W Tb1 O3W 180.0 5_566 .
O3W Tb1 O4W 79.0(8) 6_565 .
O3W Tb1 O4W 101.0(8) 2_556 .
O3W Tb1 O4W 68.5(8) 5_566 .
O3W Tb1 O4W 111.5(8) . .
O3W Tb1 O4W 101.0(8) 6_565 5_566
O3W Tb1 O4W 79.0(8) 2_556 5_566
O3W Tb1 O4W 111.5(8) 5_566 5_566
O3W Tb1 O4W 68.5(8) . 5_566
O4W Tb1 O4W 180.0(9) . 5_566
O3W Tb1 O4W 111.5(8) 6_565 6_565
O3W Tb1 O4W 68.5(8) 2_556 6_565
O3W Tb1 O4W 101.0(8) 5_566 6_565
O3W Tb1 O4W 79.0(8) . 6_565
O4W Tb1 O4W 97.8(10) . 6_565
O4W Tb1 O4W 82.2(10) 5_566 6_565
O3W Tb1 O4W 68.5(8) 6_565 2_556
O3W Tb1 O4W 111.5(8) 2_556 2_556
O3W Tb1 O4W 79.0(8) 5_566 2_556
O3W Tb1 O4W 101.0(8) . 2_556
O4W Tb1 O4W 82.2(10) . 2_556
O4W Tb1 O4W 97.8(10) 5_566 2_556
O4W Tb1 O4W 180.0(6) 6_565 2_556
O3W Tb1 O2W 57.9(10) 6_565 6_565
O3W Tb1 O2W 122.1(10) 2_556 6_565
O3W Tb1 O2W 105.1(8) 5_566 6_565
O3W Tb1 O2W 74.9(8) . 6_565
O4W Tb1 O2W 39.3(7) . 6_565
O4W Tb1 O2W 140.7(7) 5_566 6_565
O4W Tb1 O2W 77.2(7) 6_565 6_565
O4W Tb1 O2W 102.8(7) 2_556 6_565
O3W Tb1 O2W 122.1(10) 6_565 2_556
O3W Tb1 O2W 57.9(10) 2_556 2_556
O3W Tb1 O2W 74.9(8) 5_566 2_556
O3W Tb1 O2W 105.1(8) . 2_556
O4W Tb1 O2W 140.7(7) . 2_556
O4W Tb1 O2W 39.3(7) 5_566 2_556
O4W Tb1 O2W 102.8(7) 6_565 2_556
O4W Tb1 O2W 77.2(7) 2_556 2_556
O2W Tb1 O2W 180.0 6_565 2_556
O3W Tb1 O2W 105.1(8) 6_565 5_566
O3W Tb1 O2W 74.9(8) 2_556 5_566
O3W Tb1 O2W 57.9(10) 5_566 5_566
O3W Tb1 O2W 122.1(10) . 5_566
O4W Tb1 O2W 102.8(7) . 5_566
O4W Tb1 O2W 77.2(7) 5_566 5_566
O4W Tb1 O2W 140.7(7) 6_565 5_566
O4W Tb1 O2W 39.3(7) 2_556 5_566
O2W Tb1 O2W 137.1(7) 6_565 5_566
O2W Tb1 O2W 42.9(7) 2_556 5_566
O3W Tb1 O2W 74.9(8) 6_565 .
O3W Tb1 O2W 105.1(8) 2_556 .
O3W Tb1 O2W 122.1(10) 5_566 .
O3W Tb1 O2W 57.9(10) . .
O4W Tb1 O2W 77.2(7) . .
O4W Tb1 O2W 102.8(7) 5_566 .
O4W Tb1 O2W 39.3(7) 6_565 .
O4W Tb1 O2W 140.7(7) 2_556 .
O2W Tb1 O2W 42.9(7) 6_565 .
O2W Tb1 O2W 137.1(7) 2_556 .
O2W Tb1 O2W 180.0 5_566 .
O1 C1 N2 122.3(12) . .
O1 C1 N1 126.6(11) . .
N2 C1 N1 111.1(8) . .
C3 C2 N1 106.0(7) . .
C3 C2 N1 106.0(7) . 6
N1 C2 N1 114.5(9) . 6
C3 C2 C13 104.6(11) . .
N1 C2 C13 112.4(7) . .
N1 C2 C13 112.4(7) 6 .
C2 C3 O4 134.6(14) . .
C2 C3 N2 104.8(6) . 6
O4 C3 N2 104.7(8) . 6
C2 C3 N2 104.8(6) . .
O4 C3 N2 104.7(8) . .
N2 C3 N2 97.3(8) 6 .
N2 C4 N3 113.9(7) . .
N2 C4 H4A 108.8 . .
N3 C4 H4A 108.8 . .
N2 C4 H4B 108.8 . .
N3 C4 H4B 108.8 . .
H4A C4 H4B 107.7 . .
O2 C5 N4 124.8(11) . .
O2 C5 N3 123.2(11) . .
N4 C5 N3 111.9(8) . .
N3 C6 N3 113.6(10) . 6
N3 C6 O5 113.9(8) . .
N3 C6 O5 113.9(8) 6 .
N3 C6 C7 102.7(7) . .
N3 C6 C7 102.7(7) 6 .
O5 C6 C7 108.6(14) . .
N4 C7 N4 111.4(10) 6 .
N4 C7 C14 111.8(8) 6 .
N4 C7 C14 111.8(8) . .
N4 C7 C6 104.5(8) 6 .
N4 C7 C6 104.5(8) . .
C14 C7 C6 112.3(13) . .
N4 C8 N5 115.5(8) . .
N4 C8 H8A 108.4 . .
N5 C8 H8A 108.4 . .
N4 C8 H8B 108.4 . .
N5 C8 H8B 108.4 . .
H8A C8 H8B 107.5 . .
O3 C9 N6 126.1(10) . .
O3 C9 N5 125.1(10) . .
N6 C9 N5 108.8(8) . .
C15 C10 N5 109.7(9) . 6
C15 C10 N5 109.7(9) . .
N5 C10 N5 114.6(10) 6 .
C15 C10 C11 117.8(16) . .
N5 C10 C11 102.5(7) 6 .
N5 C10 C11 102.5(7) . .
N6 C11 N6 109.7(9) . 6
N6 C11 C10 103.9(6) . .
N6 C11 C10 103.9(6) 6 .
N6 C11 O6 110.7(7) . .
N6 C11 O6 110.7(7) 6 .
C10 C11 O6 117.4(13) . .
N6 C12 N1 114.7(8) 2_556 .
N6 C12 H12A 108.6 2_556 .
N1 C12 H12A 108.6 . .
N6 C12 H12B 108.6 2_556 .
N1 C12 H12B 108.6 . .
H12A C12 H12B 107.6 . .
C2 C13 H13A 109.5 . .
C2 C13 H13B 109.5 . .
H13A C13 H13B 109.5 . .
C2 C13 H13C 109.5 . .
H13A C13 H13C 109.5 . .
H13B C13 H13C 109.5 . .
C7 C14 H14A 109.5 . .
C7 C14 H14B 109.5 . .
H14A C14 H14B 109.5 . .
C7 C14 H14C 109.5 . .
H14A C14 H14C 109.5 . .
H14B C14 H14C 109.5 . .
C10 C15 H15A 109.5 . .
C10 C15 H15B 109.5 . .
H15A C15 H15B 109.5 . .
C10 C15 H15C 109.5 . .
H15A C15 H15C 109.5 . .
H15B C15 H15C 109.5 . .
C1 N1 C2 112.1(9) . .
C1 N1 C12 122.8(8) . .
C2 N1 C12 124.6(9) . .
C1 N2 C4 124.6(8) . .
C1 N2 C3 104.1(8) . .
C4 N2 C3 128.0(8) . .
C5 N3 C4 125.5(8) . .
C5 N3 C6 110.8(9) . .
C4 N3 C6 122.8(8) . .
C5 N4 C8 122.7(8) . .
C5 N4 C7 109.8(9) . .
C8 N4 C7 126.1(10) . .
C9 N5 C8 123.7(8) . .
C9 N5 C10 113.1(9) . .
C8 N5 C10 122.3(9) . .
C9 N6 C12 122.1(8) . 2_556
C9 N6 C11 111.4(9) . .
C12 N6 C11 125.3(9) 2_556 .
C3 O4 H4 109.5 . .
C6 O5 H5 109.5 . .
C11 O6 H6 109.5 . .

loop_
_geom_bond_atom_site_label_1
_geom_bond_atom_site_label_2
_geom_bond_distance
_geom_bond_site_symmetry_2
O1W O4W 1.38(2) 5_566
O1W O3W 1.48(3) .
O1W Tb1 2.420(12) .
O2W O4W 1.58(3) 6_565
O2W O2W 1.73(3) 6_565
O2W Tb1 2.366(14) .
O3W O3W 1.71(3) 6_565
O3W Tb1 2.310(14) .
O4W O1W 1.38(2) 5_566
O4W O2W 1.58(3) 6_565
O4W Tb1 2.330(15) .
Tb1 O3W 2.310(14) 6_565
Tb1 O3W 2.310(14) 2_556
Tb1 O3W 2.310(14) 5_566
Tb1 O4W 2.330(15) 5_566
Tb1 O4W 2.330(15) 6_565
Tb1 O4W 2.330(15) 2_556
Tb1 O2W 2.366(14) 6_565
Tb1 O2W 2.366(14) 2_556
Tb1 O2W 2.366(14) 5_566
C1 O1 1.253(13) .
C1 N2 1.338(13) .
C1 N1 1.368(14) .
C2 C3 1.396(16) .
C2 N1 1.439(9) .
C2 N1 1.439(9) 6
C2 C13 1.53(2) .
C3 O4 1.449(2) .
C3 N2 1.622(11) 6
C3 N2 1.622(11) .
C4 N2 1.405(13) .
C4 N3 1.433(12) .
C4 H4A 0.9800 .
C4 H4B 0.9800 .
C5 O2 1.247(12) .
C5 N4 1.332(14) .
C5 N3 1.366(14) .
C6 N3 1.453(10) .
C6 N3 1.453(10) 6
C6 O5 1.425(9) .
C6 C7 1.55(2) .
C7 N4 1.467(10) 6
C7 N4 1.467(10) .
C7 C14 1.52(2) .
C8 N4 1.412(13) .
C8 N5 1.443(12) .
C8 H8A 0.9800 .
C8 H8B 0.9800 .
C9 O3 1.213(12) .
C9 N6 1.342(13) .
C9 N5 1.360(13) .
C10 C15 1.40(2) .
C10 N5 1.450(10) 6
C10 N5 1.450(10) .
C10 C11 1.526(19) .
C11 N6 1.475(10) .
C11 N6 1.475(10) 6
C11 O6 1.451(2) .
C12 N6 1.422(13) 2_556
C12 N1 1.458(14) .
C12 H12A 0.9800 .
C12 H12B 0.9800 .
C13 H13A 0.9700 .
C13 H13B 0.9700 .
C13 H13C 0.9700 .
C14 H14A 0.9700 .
C14 H14B 0.9700 .
C14 H14C 0.9700 .
C15 H15A 0.9700 .
C15 H15B 0.9700 .
C15 H15C 0.9700 .
N6 C12 1.422(13) 2_556
O4 H4 0.8300 .
O5 H5 0.8300 .
O6 H6 0.8300 .

loop_
_platon_squeeze_void_nr
_platon_squeeze_void_average_x
_platon_squeeze_void_average_y
_platon_squeeze_void_average_z
_platon_squeeze_void_volume
_platon_squeeze_void_count_electrons
_platon_squeeze_void_content
1 0.465 -0.022 0.000 1179 468 ' '
2 1.000 0.000 0.500 117 36 ' '
3 0.500 0.500 0.500 117 36 ' '
